data_7212274
loop_
_publ_author_name
'Wu, Biao'
'Yang, Jin'
'Liu, Yanyan'
'Zhuge, Fuyu'
'Tang, Ning'
'Yang, Xiao-Juan'

_publ_section_title
;
 Solvent-directed conformational variation of Co(ii)/(iii) complexes with
 a diiminopyridine ligand
;
_journal_issue 10
_journal_name_full CrystEngComm
_journal_page_first 2755
_journal_paper_doi 10.1039/b923820d
_journal_volume 12
_journal_year 2010
_chemical_formula_sum 'C87 H100 Cl4 Co N10'
_chemical_formula_weight 1486.50
_chemical_name_systematic
;
?
;
_space_group_IT_number 2
_symmetry_cell_setting triclinic
_symmetry_space_group_name_Hall '-P 1'
_symmetry_space_group_name_H-M 'P -1'
_atom_sites_solution_hydrogens geom
_atom_sites_solution_primary direct
_atom_sites_solution_secondary difmap
_audit_creation_method SHELXL-97
_cell_angle_alpha 80.997(3)
_cell_angle_beta 88.164(3)
_cell_angle_gamma 81.838(3)
_cell_formula_units_Z 1
_cell_length_a 9.2955(18)
_cell_length_b 13.604(3)
_cell_length_c 18.883(4)
_cell_measurement_temperature 293(2)
_cell_volume 2334.4(8)
_computing_cell_refinement 'Bruker SMART'
_computing_data_collection 'Bruker SMART APEX II'
_computing_data_reduction 'Bruker SAINT'
_computing_structure_refinement 'SHELXL-97 (Sheldrick, 2008)'
_computing_structure_solution 'SHELXS-97 (Sheldrick, 2008)'
_diffrn_ambient_temperature 293(2)
_diffrn_measured_fraction_theta_full 0.977
_diffrn_measured_fraction_theta_max 0.977
_diffrn_measurement_device_type 'Bruker APEX II area detector'
_diffrn_measurement_method '\w scans'
_diffrn_radiation_monochromator graphite
_diffrn_radiation_source 'fine-focus sealed tube'
_diffrn_radiation_type MoK\a
_diffrn_radiation_wavelength 0.71073
_diffrn_reflns_av_R_equivalents 0.0667
_diffrn_reflns_av_sigmaI/netI 0.1143
_diffrn_reflns_limit_h_max 11
_diffrn_reflns_limit_h_min -11
_diffrn_reflns_limit_k_max 16
_diffrn_reflns_limit_k_min -13
_diffrn_reflns_limit_l_max 22
_diffrn_reflns_limit_l_min -22
_diffrn_reflns_number 15561
_diffrn_reflns_theta_full 25.00
_diffrn_reflns_theta_max 25.00
_diffrn_reflns_theta_min 2.18
_exptl_absorpt_coefficient_mu 0.342
_exptl_absorpt_correction_T_max 0.9348
_exptl_absorpt_correction_T_min 0.9194
_exptl_absorpt_correction_type multi-scan
_exptl_absorpt_process_details SADABS
_exptl_crystal_colour pink
_exptl_crystal_density_diffrn 1.057
_exptl_crystal_density_method 'not measured'
_exptl_crystal_description block
_exptl_crystal_F_000 787
_exptl_crystal_size_max 0.25
_exptl_crystal_size_mid 0.25
_exptl_crystal_size_min 0.20
_refine_diff_density_max 0.804
_refine_diff_density_min -0.420
_refine_diff_density_rms 0.097
_refine_ls_extinction_method none
_refine_ls_goodness_of_fit_ref 1.005
_refine_ls_hydrogen_treatment constr
_refine_ls_matrix_type full
_refine_ls_number_parameters 512
_refine_ls_number_reflns 8018
_refine_ls_number_restraints 42
_refine_ls_restrained_S_all 1.005
_refine_ls_R_factor_all 0.1525
_refine_ls_R_factor_gt 0.0830
_refine_ls_shift/su_max 0.000
_refine_ls_shift/su_mean 0.000
_refine_ls_structure_factor_coef Fsqd
_refine_ls_weighting_details 'calc w=1/[\s^2^(Fo^2^)+(0.1727P)^2^+0.0000P] where P=(Fo^2^+2Fc^2^)/3'
_refine_ls_weighting_scheme calc
_refine_ls_wR_factor_gt 0.2374
_refine_ls_wR_factor_ref 0.2868
_reflns_number_gt 4241
_reflns_number_total 8018
_reflns_threshold_expression >2sigma(I)
_cod_data_source_file b923820d.txt
_cod_data_source_block 1a
_cod_depositor_comments
;
The following automatic conversions were performed:

'_symmetry_cell_setting' value 'Triclinic' changed to 'triclinic'
according to /home/saulius/struct/CIF-dictionaries/cif_core.dic
dictionary named 'cif_core.dic' version 2.4.2 from
2011-04-26.

'_exptl_absorpt_correction_type' value 'Multi-scan'
changed to 'multi-scan' according to
/home/saulius/struct/CIF-dictionaries/cif_core.dic dictionary named
'cif_core.dic' version 2.4.2 from 2011-04-26.

Automatic conversion script
Id: cif_fix_values 1891 2012-01-12 08:04:46Z andrius 
;
_cod_original_sg_symbol_H-M P-1
_cod_database_code 7212274

loop_
_symmetry_equiv_pos_as_xyz
'x, y, z'
'-x, -y, -z'

loop_
_atom_site_label
_atom_site_type_symbol
_atom_site_fract_x
_atom_site_fract_y
_atom_site_fract_z
_atom_site_U_iso_or_equiv
_atom_site_adp_type
_atom_site_occupancy
_atom_site_symmetry_multiplicity
_atom_site_calc_flag
_atom_site_refinement_flags
Co1 Co 0.5000 1.0000 0.0000 0.0344(3) Uani 1 2 d S
Cl1 Cl 0.38989(15) 0.95818(10) 0.12067(7) 0.0450(4) Uani 1 1 d .
N1 N 0.5922(5) 0.8410(3) 0.0017(2) 0.0382(11) Uani 1 1 d .
N2 N 0.2695(5) 0.3804(3) 0.2137(2) 0.0472(12) Uani 1 1 d .
N3 N 0.1988(5) 0.2735(3) 0.3920(2) 0.0488(12) Uani 1 1 d .
N4 N 0.1077(5) 0.1064(4) 0.5439(2) 0.0509(13) Uani 1 1 d .
N5 N 0.2976(5) -0.0307(3) 0.9511(2) 0.0391(11) Uani 1 1 d .
C1 C 0.5308(6) 0.7676(4) 0.0405(3) 0.0377(12) Uani 1 1 d .
H1 H 0.4561 0.7858 0.0718 0.045 Uiso 1 1 calc R
C2 C 0.5692(6) 0.6662(4) 0.0379(3) 0.0417(13) Uani 1 1 d .
C3 C 0.6825(7) 0.6410(4) -0.0077(3) 0.0545(16) Uani 1 1 d .
H3 H 0.7123 0.5740 -0.0121 0.065 Uiso 1 1 calc R
C4 C 0.7521(7) 0.7159(5) -0.0468(3) 0.0603(18) Uani 1 1 d .
H4 H 0.8309 0.6996 -0.0764 0.072 Uiso 1 1 calc R
C5 C 0.7029(7) 0.8138(5) -0.0413(3) 0.0539(16) Uani 1 1 d .
H5 H 0.7485 0.8638 -0.0686 0.065 Uiso 1 1 calc R
C6 C 0.4906(6) 0.5915(4) 0.0828(3) 0.0425(14) Uani 1 1 d .
C7 C 0.3439(6) 0.6124(4) 0.0978(3) 0.0450(14) Uani 1 1 d .
H7 H 0.2939 0.6739 0.0773 0.054 Uiso 1 1 calc R
C8 C 0.2682(6) 0.5464(4) 0.1418(3) 0.0421(13) Uani 1 1 d .
C9 C 0.3446(7) 0.4547(4) 0.1715(3) 0.0450(14) Uani 1 1 d .
C10 C 0.4940(6) 0.4296(4) 0.1565(3) 0.0457(14) Uani 1 1 d .
C11 C 0.5629(7) 0.4993(4) 0.1115(3) 0.0459(14) Uani 1 1 d .
H11 H 0.6608 0.4833 0.1004 0.055 Uiso 1 1 calc R
C12 C 0.1065(7) 0.5727(5) 0.1569(4) 0.0639(18) Uani 1 1 d .
H12 H 0.0893 0.5507 0.2080 0.077 Uiso 1 1 calc R
C13 C 0.0512(10) 0.6838(6) 0.1405(6) 0.106(3) Uani 1 1 d .
H13A H 0.1182 0.7212 0.1586 0.159 Uiso 1 1 calc R
H13B H -0.0421 0.6972 0.1630 0.159 Uiso 1 1 calc R
H13C H 0.0423 0.7036 0.0896 0.159 Uiso 1 1 calc R
C14 C 0.0148(9) 0.5171(8) 0.1142(6) 0.120(4) Uani 1 1 d .
H14A H 0.0082 0.5499 0.0653 0.180 Uiso 1 1 calc R
H14B H -0.0809 0.5180 0.1350 0.180 Uiso 1 1 calc R
H14C H 0.0599 0.4489 0.1157 0.180 Uiso 1 1 calc R
C15 C 0.5773(8) 0.3281(5) 0.1890(4) 0.0649(19) Uani 1 1 d .
H15 H 0.5079 0.2879 0.2157 0.078 Uiso 1 1 calc R
C16 C 0.6861(18) 0.3411(9) 0.2384(9) 0.235(10) Uani 1 1 d .
H16A H 0.6410 0.3510 0.2836 0.353 Uiso 1 1 calc R
H16B H 0.7320 0.3986 0.2193 0.353 Uiso 1 1 calc R
H16C H 0.7578 0.2823 0.2450 0.353 Uiso 1 1 calc R
C17 C 0.6447(18) 0.2732(8) 0.1319(6) 0.184(7) Uani 1 1 d .
H17A H 0.7394 0.2919 0.1203 0.276 Uiso 1 1 calc R
H17B H 0.5850 0.2900 0.0899 0.276 Uiso 1 1 calc R
H17C H 0.6533 0.2022 0.1482 0.276 Uiso 1 1 calc R
C18 C 0.3186(10) 0.4420(6) 0.3277(4) 0.093(3) Uani 1 1 d .
H18A H 0.3422 0.5014 0.2977 0.140 Uiso 1 1 calc R
H18B H 0.4043 0.4067 0.3520 0.140 Uiso 1 1 calc R
H18C H 0.2460 0.4605 0.3624 0.140 Uiso 1 1 calc R
C19 C 0.2602(7) 0.3740(4) 0.2816(3) 0.0537(16) Uani 1 1 d .
C20 C 0.1861(7) 0.2894(4) 0.3210(3) 0.0485(15) Uani 1 1 d .
C21 C 0.1167(8) 0.2316(5) 0.2840(3) 0.0638(19) Uani 1 1 d .
H21 H 0.1120 0.2445 0.2343 0.077 Uiso 1 1 calc R
C22 C 0.0531(8) 0.1525(5) 0.3231(3) 0.069(2) Uani 1 1 d .
H22 H 0.0016 0.1128 0.3003 0.083 Uiso 1 1 calc R
C23 C 0.0689(7) 0.1351(5) 0.3960(3) 0.0585(17) Uani 1 1 d .
H23 H 0.0308 0.0816 0.4233 0.070 Uiso 1 1 calc R
C24 C 0.1410(7) 0.1968(4) 0.4289(3) 0.0470(14) Uani 1 1 d .
C25 C 0.1620(7) 0.1790(5) 0.5076(3) 0.0539(16) Uani 1 1 d .
C26 C 0.2441(10) 0.2512(6) 0.5406(4) 0.087(3) Uani 1 1 d .
H26A H 0.2175 0.2493 0.5903 0.131 Uiso 1 1 calc R
H26B H 0.2191 0.3183 0.5156 0.131 Uiso 1 1 calc R
H26C H 0.3469 0.2310 0.5364 0.131 Uiso 1 1 calc R
C27 C 0.1221(7) 0.0830(4) 0.6196(3) 0.0452(14) Uani 1 1 d .
C28 C 0.2443(7) 0.0194(5) 0.6481(3) 0.0501(15) Uani 1 1 d .
C29 C 0.2519(6) -0.0076(5) 0.7231(3) 0.0476(15) Uani 1 1 d .
H29 H 0.3345 -0.0477 0.7431 0.057 Uiso 1 1 calc R
C30 C 0.1384(6) 0.0242(4) 0.7683(3) 0.0411(13) Uani 1 1 d .
C31 C 0.0170(6) 0.0839(4) 0.7370(3) 0.0479(15) Uani 1 1 d .
H31 H -0.0608 0.1038 0.7662 0.058 Uiso 1 1 calc R
C32 C 0.0077(7) 0.1150(5) 0.6635(3) 0.0485(15) Uani 1 1 d .
C33 C 0.3661(8) -0.0231(6) 0.5994(4) 0.073(2) Uani 1 1 d .
H33 H 0.3823 0.0312 0.5607 0.088 Uiso 1 1 calc R
C34 C 0.3231(12) -0.1046(9) 0.5665(6) 0.134(4) Uani 1 1 d .
H34A H 0.4066 -0.1385 0.5447 0.202 Uiso 1 1 calc R
H34B H 0.2513 -0.0776 0.5306 0.202 Uiso 1 1 calc R
H34C H 0.2833 -0.1514 0.6026 0.202 Uiso 1 1 calc R
C35 C 0.5109(10) -0.0570(11) 0.6400(6) 0.144(5) Uani 1 1 d .
H35A H 0.5169 -0.0159 0.6764 0.215 Uiso 1 1 calc R
H35B H 0.5908 -0.0503 0.6069 0.215 Uiso 1 1 calc R
H35C H 0.5150 -0.1260 0.6618 0.215 Uiso 1 1 calc R
C36 C -0.1274(8) 0.1836(6) 0.6321(4) 0.076(2) Uani 1 1 d .
H36 H -0.1107 0.1942 0.5801 0.092 Uiso 1 1 calc R
C37 C -0.1400(17) 0.2880(8) 0.6541(9) 0.214(9) Uani 1 1 d .
H37A H -0.0534 0.3171 0.6398 0.321 Uiso 1 1 calc R
H37B H -0.1519 0.2824 0.7052 0.321 Uiso 1 1 calc R
H37C H -0.2225 0.3300 0.6312 0.321 Uiso 1 1 calc R
C38 C -0.2578(13) 0.1330(11) 0.6431(10) 0.213(8) Uani 1 1 d .
H38A H -0.3048 0.1464 0.6872 0.319 Uiso 1 1 calc R
H38B H -0.2303 0.0619 0.6452 0.319 Uiso 1 1 calc R
H38C H -0.3233 0.1578 0.6040 0.319 Uiso 1 1 calc R
C39 C 0.1501(6) -0.0097(4) 0.8452(3) 0.0377(12) Uani 1 1 d .
C40 C 0.0450(6) -0.0578(5) 0.8856(3) 0.0499(15) Uani 1 1 d .
H40 H -0.0408 -0.0660 0.8646 0.060 Uiso 1 1 calc R
C41 C 0.0706(7) -0.0935(5) 0.9580(3) 0.0545(16) Uani 1 1 d .
H41 H 0.0024 -0.1268 0.9856 0.065 Uiso 1 1 calc R
C42 C 0.1954(6) -0.0795(4) 0.9880(3) 0.0444(14) Uani 1 1 d .
H42 H 0.2111 -0.1046 1.0363 0.053 Uiso 1 1 calc R
C43 C 0.2719(6) 0.0019(4) 0.8822(3) 0.0418(13) Uani 1 1 d .
H43 H 0.3417 0.0357 0.8563 0.050 Uiso 1 1 calc R
C44 C 0.821(3) 0.379(2) 0.4246(15) 0.083(9) Uani 0.25 1 d PDU
H44A H 0.8091 0.4039 0.3739 0.100 Uiso 0.25 1 calc PR
H44B H 0.8766 0.3119 0.4304 0.100 Uiso 0.25 1 calc PR
Cl2 Cl 0.907(2) 0.4616(18) 0.4686(13) 0.265(10) Uani 0.25 1 d PDU
Cl3 Cl 0.6556(18) 0.3784(15) 0.4687(10) 0.205(7) Uani 0.25 1 d PDU
C45 C 0.283(4) 0.374(2) 0.719(3) 0.166(17) Uani 0.25 1 d PDU
H45A H 0.1986 0.3830 0.6887 0.200 Uiso 0.25 1 calc PR
H45B H 0.2730 0.4228 0.7518 0.200 Uiso 0.25 1 calc PR
Cl4 Cl 0.333(2) 0.2441(15) 0.7634(10) 0.219(8) Uani 0.25 1 d PDU
Cl5 Cl 0.455(2) 0.3682(17) 0.6691(11) 0.236(8) Uani 0.25 1 d PDU

loop_
_atom_site_aniso_label
_atom_site_aniso_U_11
_atom_site_aniso_U_22
_atom_site_aniso_U_33
_atom_site_aniso_U_23
_atom_site_aniso_U_13
_atom_site_aniso_U_12
Co1 0.0449(7) 0.0276(6) 0.0316(6) 0.0017(4) -0.0012(4) -0.0145(5)
Cl1 0.0562(9) 0.0455(8) 0.0343(8) -0.0001(6) 0.0011(6) -0.0171(7)
N1 0.042(3) 0.034(2) 0.039(3) 0.0041(19) 0.0032(19) -0.015(2)
N2 0.067(3) 0.035(3) 0.040(3) 0.007(2) 0.002(2) -0.024(2)
N3 0.072(3) 0.039(3) 0.037(3) 0.003(2) -0.003(2) -0.022(3)
N4 0.069(3) 0.046(3) 0.039(3) 0.006(2) 0.000(2) -0.027(3)
N5 0.050(3) 0.034(2) 0.035(3) -0.0033(19) -0.0011(19) -0.013(2)
C1 0.043(3) 0.030(3) 0.040(3) -0.002(2) 0.001(2) -0.012(2)
C2 0.044(3) 0.034(3) 0.046(3) 0.002(2) 0.002(2) -0.010(3)
C3 0.070(4) 0.033(3) 0.057(4) -0.001(3) 0.009(3) -0.003(3)
C4 0.063(4) 0.042(4) 0.071(5) -0.002(3) 0.030(3) -0.007(3)
C5 0.054(4) 0.042(4) 0.064(4) 0.004(3) 0.010(3) -0.021(3)
C6 0.057(4) 0.028(3) 0.042(3) 0.004(2) -0.002(3) -0.012(3)
C7 0.050(4) 0.030(3) 0.050(3) 0.008(2) 0.002(3) -0.002(3)
C8 0.050(4) 0.030(3) 0.044(3) 0.005(2) -0.001(2) -0.008(3)
C9 0.062(4) 0.036(3) 0.037(3) 0.005(2) -0.003(3) -0.018(3)
C10 0.054(4) 0.028(3) 0.053(4) 0.005(2) -0.003(3) -0.009(3)
C11 0.054(4) 0.033(3) 0.048(3) 0.002(2) 0.001(3) -0.007(3)
C12 0.062(4) 0.055(4) 0.069(5) 0.009(3) 0.010(3) -0.010(3)
C13 0.091(6) 0.059(5) 0.158(9) -0.007(5) 0.037(6) -0.001(5)
C14 0.072(6) 0.127(9) 0.178(11) -0.075(8) -0.015(6) -0.006(6)
C15 0.068(5) 0.038(4) 0.079(5) 0.021(3) -0.011(4) -0.005(3)
C16 0.284(18) 0.091(9) 0.32(2) 0.016(10) -0.243(17) 0.012(10)
C17 0.324(19) 0.073(7) 0.123(9) -0.026(6) -0.055(10) 0.104(10)
C18 0.169(8) 0.081(6) 0.048(4) -0.011(4) 0.015(4) -0.086(6)
C19 0.073(4) 0.042(3) 0.047(4) 0.008(3) 0.001(3) -0.028(3)
C20 0.067(4) 0.037(3) 0.042(3) 0.003(2) 0.000(3) -0.022(3)
C21 0.100(5) 0.061(4) 0.037(3) 0.006(3) -0.008(3) -0.046(4)
C22 0.111(6) 0.054(4) 0.049(4) 0.005(3) -0.009(4) -0.048(4)
C23 0.082(5) 0.052(4) 0.044(4) 0.010(3) -0.006(3) -0.038(4)
C24 0.068(4) 0.036(3) 0.038(3) 0.005(2) 0.000(3) -0.022(3)
C25 0.071(4) 0.045(4) 0.049(4) 0.000(3) -0.004(3) -0.025(3)
C26 0.137(7) 0.084(6) 0.054(4) 0.005(4) -0.012(4) -0.072(5)
C27 0.060(4) 0.042(3) 0.036(3) 0.004(2) -0.006(3) -0.023(3)
C28 0.056(4) 0.051(4) 0.044(4) 0.003(3) 0.006(3) -0.025(3)
C29 0.048(4) 0.049(4) 0.043(3) 0.008(3) -0.002(3) -0.017(3)
C30 0.050(4) 0.038(3) 0.038(3) -0.002(2) -0.004(2) -0.019(3)
C31 0.051(4) 0.049(4) 0.041(3) 0.001(3) -0.002(3) -0.006(3)
C32 0.057(4) 0.046(4) 0.041(3) 0.001(3) -0.010(3) -0.009(3)
C33 0.079(5) 0.080(5) 0.050(4) 0.009(4) 0.017(3) -0.001(4)
C34 0.121(8) 0.165(11) 0.144(10) -0.099(8) 0.046(7) -0.036(8)
C35 0.073(7) 0.224(14) 0.133(9) -0.043(9) 0.031(6) -0.009(8)
C36 0.080(5) 0.089(6) 0.048(4) 0.013(4) -0.012(3) 0.008(5)
C37 0.241(16) 0.076(8) 0.32(2) -0.068(10) -0.175(15) 0.065(9)
C38 0.087(9) 0.168(14) 0.37(2) 0.025(13) -0.101(11) -0.015(9)
C39 0.041(3) 0.034(3) 0.038(3) -0.002(2) -0.003(2) -0.009(2)
C40 0.046(4) 0.064(4) 0.042(3) -0.004(3) -0.008(3) -0.021(3)
C41 0.051(4) 0.067(4) 0.046(4) 0.005(3) 0.003(3) -0.026(3)
C42 0.053(4) 0.043(3) 0.039(3) -0.002(2) 0.001(2) -0.018(3)
C43 0.048(3) 0.037(3) 0.040(3) 0.003(2) 0.001(2) -0.017(3)
C44 0.083(9) 0.083(9) 0.083(9) -0.0130(17) -0.0013(10) -0.0112(16)
Cl2 0.265(10) 0.265(10) 0.266(10) -0.0403(18) -0.0025(10) -0.0364(17)
Cl3 0.205(7) 0.205(7) 0.204(7) -0.0312(15) -0.0034(10) -0.0284(14)
C45 0.167(17) 0.166(17) 0.166(17) -0.026(3) -0.0016(10) -0.023(3)
Cl4 0.219(8) 0.218(8) 0.218(8) -0.0332(15) -0.0025(10) -0.0300(15)
Cl5 0.236(8) 0.236(8) 0.236(8) -0.0365(16) -0.0026(10) -0.0331(15)

loop_
_atom_type_symbol
_atom_type_description
_atom_type_scat_dispersion_real
_atom_type_scat_dispersion_imag
_atom_type_scat_source
C C 0.0033 0.0016 'International Tables Vol C Tables 4.2.6.8 and 6.1.1.4'
H H 0.0000 0.0000 'International Tables Vol C Tables 4.2.6.8 and 6.1.1.4'
Cl Cl 0.1484 0.1585 'International Tables Vol C Tables 4.2.6.8 and 6.1.1.4'
Co Co 0.3494 0.9721 'International Tables Vol C Tables 4.2.6.8 and 6.1.1.4'
N N 0.0061 0.0033 'International Tables Vol C Tables 4.2.6.8 and 6.1.1.4'

loop_
_geom_angle_atom_site_label_1
_geom_angle_atom_site_label_2
_geom_angle_atom_site_label_3
_geom_angle
_geom_angle_site_symmetry_1
_geom_angle_site_symmetry_3
N1 Co1 N1 180.0 2_675 .
N1 Co1 N5 89.15(16) 2_675 2_666
N1 Co1 N5 90.85(16) . 2_666
N1 Co1 N5 90.85(16) 2_675 1_564
N1 Co1 N5 89.15(16) . 1_564
N5 Co1 N5 180.0 2_666 1_564
N1 Co1 Cl1 90.44(11) 2_675 2_675
N1 Co1 Cl1 89.56(11) . 2_675
N5 Co1 Cl1 89.00(11) 2_666 2_675
N5 Co1 Cl1 91.00(11) 1_564 2_675
N1 Co1 Cl1 89.56(11) 2_675 .
N1 Co1 Cl1 90.44(11) . .
N5 Co1 Cl1 91.00(11) 2_666 .
N5 Co1 Cl1 89.00(11) 1_564 .
Cl1 Co1 Cl1 180.0 2_675 .
C1 N1 C5 116.9(5) . .
C1 N1 Co1 121.1(3) . .
C5 N1 Co1 121.7(3) . .
C19 N2 C9 121.3(5) . .
C20 N3 C24 118.0(5) . .
C25 N4 C27 122.0(5) . .
C43 N5 C42 116.4(5) . .
C43 N5 Co1 119.6(3) . 1_546
C42 N5 Co1 124.0(3) . 1_546
N1 C1 C2 125.2(5) . .
N1 C1 H1 117.4 . .
C2 C1 H1 117.4 . .
C3 C2 C1 116.3(5) . .
C3 C2 C6 123.6(5) . .
C1 C2 C6 120.1(5) . .
C2 C3 C4 119.8(5) . .
C2 C3 H3 120.1 . .
C4 C3 H3 120.1 . .
C5 C4 C3 118.9(6) . .
C5 C4 H4 120.5 . .
C3 C4 H4 120.5 . .
N1 C5 C4 122.9(5) . .
N1 C5 H5 118.6 . .
C4 C5 H5 118.6 . .
C11 C6 C7 118.2(5) . .
C11 C6 C2 120.4(5) . .
C7 C6 C2 121.4(5) . .
C8 C7 C6 123.1(5) . .
C8 C7 H7 118.5 . .
C6 C7 H7 118.5 . .
C7 C8 C9 117.5(5) . .
C7 C8 C12 121.2(5) . .
C9 C8 C12 121.2(5) . .
C8 C9 C10 121.2(5) . .
C8 C9 N2 119.9(5) . .
C10 C9 N2 118.7(5) . .
C11 C10 C9 118.2(5) . .
C11 C10 C15 120.9(5) . .
C9 C10 C15 120.9(5) . .
C6 C11 C10 121.8(5) . .
C6 C11 H11 119.1 . .
C10 C11 H11 119.1 . .
C13 C12 C8 114.0(6) . .
C13 C12 C14 107.9(7) . .
C8 C12 C14 111.3(6) . .
C13 C12 H12 107.8 . .
C8 C12 H12 107.8 . .
C14 C12 H12 107.8 . .
C12 C13 H13A 109.5 . .
C12 C13 H13B 109.5 . .
H13A C13 H13B 109.5 . .
C12 C13 H13C 109.5 . .
H13A C13 H13C 109.5 . .
H13B C13 H13C 109.5 . .
C12 C14 H14A 109.5 . .
C12 C14 H14B 109.5 . .
H14A C14 H14B 109.5 . .
C12 C14 H14C 109.5 . .
H14A C14 H14C 109.5 . .
H14B C14 H14C 109.5 . .
C16 C15 C17 110.5(11) . .
C16 C15 C10 111.0(7) . .
C17 C15 C10 110.5(6) . .
C16 C15 H15 108.2 . .
C17 C15 H15 108.2 . .
C10 C15 H15 108.2 . .
C15 C16 H16A 109.5 . .
C15 C16 H16B 109.5 . .
H16A C16 H16B 109.5 . .
C15 C16 H16C 109.5 . .
H16A C16 H16C 109.5 . .
H16B C16 H16C 109.5 . .
C15 C17 H17A 109.5 . .
C15 C17 H17B 109.5 . .
H17A C17 H17B 109.5 . .
C15 C17 H17C 109.5 . .
H17A C17 H17C 109.5 . .
H17B C17 H17C 109.5 . .
C19 C18 H18A 109.5 . .
C19 C18 H18B 109.5 . .
H18A C18 H18B 109.5 . .
C19 C18 H18C 109.5 . .
H18A C18 H18C 109.5 . .
H18B C18 H18C 109.5 . .
N2 C19 C20 116.8(5) . .
N2 C19 C18 126.8(5) . .
C20 C19 C18 116.4(5) . .
N3 C20 C21 123.7(5) . .
N3 C20 C19 115.8(5) . .
C21 C20 C19 120.5(5) . .
C20 C21 C22 118.1(6) . .
C20 C21 H21 120.9 . .
C22 C21 H21 120.9 . .
C23 C22 C21 118.0(6) . .
C23 C22 H22 121.0 . .
C21 C22 H22 121.0 . .
C22 C23 C24 120.0(5) . .
C22 C23 H23 120.0 . .
C24 C23 H23 120.0 . .
N3 C24 C23 122.1(5) . .
N3 C24 C25 116.6(5) . .
C23 C24 C25 121.3(5) . .
N4 C25 C24 117.7(5) . .
N4 C25 C26 123.9(5) . .
C24 C25 C26 118.3(5) . .
C25 C26 H26A 109.5 . .
C25 C26 H26B 109.5 . .
H26A C26 H26B 109.5 . .
C25 C26 H26C 109.5 . .
H26A C26 H26C 109.5 . .
H26B C26 H26C 109.5 . .
C32 C27 C28 121.0(5) . .
C32 C27 N4 119.5(5) . .
C28 C27 N4 119.1(5) . .
C27 C28 C29 118.1(6) . .
C27 C28 C33 121.4(5) . .
C29 C28 C33 120.5(6) . .
C30 C29 C28 121.7(5) . .
C30 C29 H29 119.2 . .
C28 C29 H29 119.2 . .
C31 C30 C29 117.9(5) . .
C31 C30 C39 122.9(5) . .
C29 C30 C39 119.1(5) . .
C30 C31 C32 122.0(6) . .
C30 C31 H31 119.0 . .
C32 C31 H31 119.0 . .
C31 C32 C27 119.2(5) . .
C31 C32 C36 119.8(6) . .
C27 C32 C36 121.0(5) . .
C34 C33 C28 111.4(6) . .
C34 C33 C35 111.0(9) . .
C28 C33 C35 111.9(6) . .
C34 C33 H33 107.4 . .
C28 C33 H33 107.4 . .
C35 C33 H33 107.4 . .
C33 C34 H34A 109.5 . .
C33 C34 H34B 109.5 . .
H34A C34 H34B 109.5 . .
C33 C34 H34C 109.5 . .
H34A C34 H34C 109.5 . .
H34B C34 H34C 109.5 . .
C33 C35 H35A 109.5 . .
C33 C35 H35B 109.5 . .
H35A C35 H35B 109.5 . .
C33 C35 H35C 109.5 . .
H35A C35 H35C 109.5 . .
H35B C35 H35C 109.5 . .
C38 C36 C37 116.3(11) . .
C38 C36 C32 111.6(7) . .
C37 C36 C32 111.8(7) . .
C38 C36 H36 105.3 . .
C37 C36 H36 105.3 . .
C32 C36 H36 105.3 . .
C36 C37 H37A 109.5 . .
C36 C37 H37B 109.5 . .
H37A C37 H37B 109.5 . .
C36 C37 H37C 109.5 . .
H37A C37 H37C 109.5 . .
H37B C37 H37C 109.5 . .
C36 C38 H38A 109.5 . .
C36 C38 H38B 109.5 . .
H38A C38 H38B 109.5 . .
C36 C38 H38C 109.5 . .
H38A C38 H38C 109.5 . .
H38B C38 H38C 109.5 . .
C43 C39 C40 116.0(5) . .
C43 C39 C30 120.7(5) . .
C40 C39 C30 123.2(5) . .
C41 C40 C39 118.9(5) . .
C41 C40 H40 120.6 . .
C39 C40 H40 120.6 . .
C42 C41 C40 119.8(5) . .
C42 C41 H41 120.1 . .
C40 C41 H41 120.1 . .
N5 C42 C41 123.0(5) . .
N5 C42 H42 118.5 . .
C41 C42 H42 118.5 . .
N5 C43 C39 125.9(5) . .
N5 C43 H43 117.0 . .
C39 C43 H43 117.0 . .
Cl3 C44 Cl2 102.4(12) . .
Cl3 C44 H44A 111.3 . .
Cl2 C44 H44A 111.3 . .
Cl3 C44 H44B 111.3 . .
Cl2 C44 H44B 111.3 . .
H44A C44 H44B 109.2 . .
Cl5 C45 Cl4 90.7(11) . .
Cl5 C45 H45A 113.5 . .
Cl4 C45 H45A 113.5 . .
Cl5 C45 H45B 113.5 . .
Cl4 C45 H45B 113.5 . .
H45A C45 H45B 110.8 . .

loop_
_geom_bond_atom_site_label_1
_geom_bond_atom_site_label_2
_geom_bond_distance
_geom_bond_site_symmetry_2
Co1 N1 2.206(4) 2_675
Co1 N1 2.206(4) .
Co1 N5 2.241(4) 2_666
Co1 N5 2.241(4) 1_564
Co1 Cl1 2.4846(13) 2_675
Co1 Cl1 2.4847(13) .
N1 C1 1.329(6) .
N1 C5 1.337(7) .
N2 C19 1.271(7) .
N2 C9 1.434(7) .
N3 C20 1.331(7) .
N3 C24 1.331(7) .
N4 C25 1.268(7) .
N4 C27 1.421(7) .
N5 C43 1.325(6) .
N5 C42 1.349(7) .
N5 Co1 2.241(4) 1_546
C1 C2 1.383(7) .
C1 H1 0.9300 .
C2 C3 1.377(8) .
C2 C6 1.479(7) .
C3 C4 1.387(8) .
C3 H3 0.9300 .
C4 C5 1.365(8) .
C4 H4 0.9300 .
C5 H5 0.9300 .
C6 C11 1.376(7) .
C6 C7 1.382(8) .
C7 C8 1.379(7) .
C7 H7 0.9300 .
C8 C9 1.389(7) .
C8 C12 1.523(8) .
C9 C10 1.413(8) .
C10 C11 1.384(7) .
C10 C15 1.532(7) .
C11 H11 0.9300 .
C12 C13 1.513(10) .
C12 C14 1.537(11) .
C12 H12 0.9800 .
C13 H13A 0.9600 .
C13 H13B 0.9600 .
C13 H13C 0.9600 .
C14 H14A 0.9600 .
C14 H14B 0.9600 .
C14 H14C 0.9600 .
C15 C16 1.444(12) .
C15 C17 1.480(12) .
C15 H15 0.9800 .
C16 H16A 0.9600 .
C16 H16B 0.9600 .
C16 H16C 0.9600 .
C17 H17A 0.9600 .
C17 H17B 0.9600 .
C17 H17C 0.9600 .
C18 C19 1.527(9) .
C18 H18A 0.9600 .
C18 H18B 0.9600 .
C18 H18C 0.9600 .
C19 C20 1.509(7) .
C20 C21 1.366(8) .
C21 C22 1.400(8) .
C21 H21 0.9300 .
C22 C23 1.369(8) .
C22 H22 0.9300 .
C23 C24 1.374(8) .
C23 H23 0.9300 .
C24 C25 1.482(8) .
C25 C26 1.540(9) .
C26 H26A 0.9600 .
C26 H26B 0.9600 .
C26 H26C 0.9600 .
C27 C32 1.391(8) .
C27 C28 1.395(8) .
C28 C29 1.407(8) .
C28 C33 1.541(9) .
C29 C30 1.399(8) .
C29 H29 0.9300 .
C30 C31 1.383(7) .
C30 C39 1.457(7) .
C31 C32 1.388(7) .
C31 H31 0.9300 .
C32 C36 1.531(8) .
C33 C34 1.461(12) .
C33 C35 1.546(12) .
C33 H33 0.9800 .
C34 H34A 0.9600 .
C34 H34B 0.9600 .
C34 H34C 0.9600 .
C35 H35A 0.9600 .
C35 H35B 0.9600 .
C35 H35C 0.9600 .
C36 C38 1.470(14) .
C36 C37 1.529(13) .
C36 H36 0.9800 .
C37 H37A 0.9600 .
C37 H37B 0.9600 .
C37 H37C 0.9600 .
C38 H38A 0.9600 .
C38 H38B 0.9600 .
C38 H38C 0.9600 .
C39 C43 1.389(7) .
C39 C40 1.394(7) .
C40 C41 1.393(7) .
C40 H40 0.9300 .
C41 C42 1.357(8) .
C41 H41 0.9300 .
C42 H42 0.9300 .
C43 H43 0.9300 .
C44 Cl3 1.728(18) .
C44 Cl2 1.784(18) .
C44 H44A 0.9700 .
C44 H44B 0.9700 .
C45 Cl5 1.826(19) .
C45 Cl4 1.834(19) .
C45 H45A 0.9700 .
C45 H45B 0.9700 .

loop_
_geom_torsion_atom_site_label_1
_geom_torsion_atom_site_label_2
_geom_torsion_atom_site_label_3
_geom_torsion_atom_site_label_4
_geom_torsion
_geom_torsion_site_symmetry_1
N1 Co1 N1 C1 141.2(5) 2_675
N5 Co1 N1 C1 117.1(4) 2_666
N5 Co1 N1 C1 -62.9(4) 1_564
Cl1 Co1 N1 C1 -153.9(4) 2_675
Cl1 Co1 N1 C1 26.1(4) .
N1 Co1 N1 C5 -45.4(4) 2_675
N5 Co1 N1 C5 -69.5(4) 2_666
N5 Co1 N1 C5 110.5(4) 1_564
Cl1 Co1 N1 C5 19.5(4) 2_675
Cl1 Co1 N1 C5 -160.5(4) .
C5 N1 C1 C2 -2.4(8) .
Co1 N1 C1 C2 171.3(4) .
N1 C1 C2 C3 1.6(9) .
N1 C1 C2 C6 -178.8(5) .
C1 C2 C3 C4 0.9(9) .
C6 C2 C3 C4 -178.8(6) .
C2 C3 C4 C5 -2.3(10) .
C1 N1 C5 C4 0.8(9) .
Co1 N1 C5 C4 -172.9(5) .
C3 C4 C5 N1 1.5(10) .
C3 C2 C6 C11 34.5(8) .
C1 C2 C6 C11 -145.1(6) .
C3 C2 C6 C7 -146.3(6) .
C1 C2 C6 C7 34.0(8) .
C11 C6 C7 C8 1.9(9) .
C2 C6 C7 C8 -177.3(5) .
C6 C7 C8 C9 -0.4(9) .
C6 C7 C8 C12 -180.0(6) .
C7 C8 C9 C10 -0.7(8) .
C12 C8 C9 C10 178.8(6) .
C7 C8 C9 N2 -175.8(5) .
C12 C8 C9 N2 3.8(8) .
C19 N2 C9 C8 -93.7(7) .
C19 N2 C9 C10 91.1(7) .
C8 C9 C10 C11 0.3(9) .
N2 C9 C10 C11 175.5(5) .
C8 C9 C10 C15 -179.6(6) .
N2 C9 C10 C15 -4.4(8) .
C7 C6 C11 C10 -2.3(9) .
C2 C6 C11 C10 176.9(5) .
C9 C10 C11 C6 1.3(9) .
C15 C10 C11 C6 -178.8(6) .
C7 C8 C12 C13 -18.5(9) .
C9 C8 C12 C13 161.9(7) .
C7 C8 C12 C14 103.9(8) .
C9 C8 C12 C14 -75.7(8) .
C11 C10 C15 C16 66.1(12) .
C9 C10 C15 C16 -114.1(11) .
C11 C10 C15 C17 -57.0(11) .
C9 C10 C15 C17 122.9(9) .
C9 N2 C19 C20 -176.6(5) .
C9 N2 C19 C18 2.2(11) .
C24 N3 C20 C21 0.2(9) .
C24 N3 C20 C19 -177.0(5) .
N2 C19 C20 N3 169.1(6) .
C18 C19 C20 N3 -9.8(9) .
N2 C19 C20 C21 -8.2(9) .
C18 C19 C20 C21 172.9(7) .
N3 C20 C21 C22 1.3(11) .
C19 C20 C21 C22 178.4(6) .
C20 C21 C22 C23 -2.5(11) .
C21 C22 C23 C24 2.3(11) .
C20 N3 C24 C23 -0.5(9) .
C20 N3 C24 C25 177.8(5) .
C22 C23 C24 N3 -0.8(10) .
C22 C23 C24 C25 -179.0(7) .
C27 N4 C25 C24 179.9(5) .
C27 N4 C25 C26 -1.9(10) .
N3 C24 C25 N4 179.9(6) .
C23 C24 C25 N4 -1.8(10) .
N3 C24 C25 C26 1.6(9) .
C23 C24 C25 C26 179.9(7) .
C25 N4 C27 C32 99.5(7) .
C25 N4 C27 C28 -87.3(7) .
C32 C27 C28 C29 -3.0(8) .
N4 C27 C28 C29 -176.1(5) .
C32 C27 C28 C33 175.1(6) .
N4 C27 C28 C33 2.0(8) .
C27 C28 C29 C30 2.6(9) .
C33 C28 C29 C30 -175.5(6) .
C28 C29 C30 C31 -0.1(8) .
C28 C29 C30 C39 177.5(5) .
C29 C30 C31 C32 -2.2(8) .
C39 C30 C31 C32 -179.7(5) .
C30 C31 C32 C27 1.9(9) .
C30 C31 C32 C36 -178.2(6) .
C28 C27 C32 C31 0.8(9) .
N4 C27 C32 C31 173.9(5) .
C28 C27 C32 C36 -179.1(6) .
N4 C27 C32 C36 -6.0(9) .
C27 C28 C33 C34 -76.2(9) .
C29 C28 C33 C34 101.8(8) .
C27 C28 C33 C35 158.8(8) .
C29 C28 C33 C35 -23.1(10) .
C31 C32 C36 C38 -65.0(12) .
C27 C32 C36 C38 115.0(10) .
C31 C32 C36 C37 67.3(11) .
C27 C32 C36 C37 -112.8(10) .
C31 C30 C39 C43 -130.2(6) .
C29 C30 C39 C43 52.4(7) .
C31 C30 C39 C40 51.9(8) .
C29 C30 C39 C40 -125.6(6) .
C43 C39 C40 C41 -2.3(9) .
C30 C39 C40 C41 175.8(5) .
C39 C40 C41 C42 1.1(9) .
C43 N5 C42 C41 -1.3(8) .
Co1 N5 C42 C41 177.1(5) 1_546
C40 C41 C42 N5 0.8(10) .
C42 N5 C43 C39 -0.1(8) .
Co1 N5 C43 C39 -178.6(4) 1_546
C40 C39 C43 N5 1.9(9) .
C30 C39 C43 N5 -176.2(5) .
